data_8106702
loop_
_publ_author_name
'Zhao, Ji-Xing'
'Zhao, Li'
'Li, Peng-Peng'
'Zhu, Zhao-Bin'
'Wang, Fei'
'An, Qin-Qin'

_publ_section_title
;
 Synthesis and crystal structure
 tetrakis(\m2-methanolato)-dimethanol-bis(\m2-2-acetyl-1,3-bis(3,5-dichloro-2-oxidophenyl)propane-1,3-bis(olato)-\k5
 O 1,O 2,O 3:O 3,O 4,O 5), tetramanganese(III), C40H40Cl8Mn4O16
;
_journal_issue 6
_journal_name_full 'Zeitschrift f\"ur Kristallographie - New Crystal Structures'
_journal_page_first 859
_journal_page_last 861
_journal_paper_doi 10.1515/ncrs-2017-0013
_journal_volume 232
_journal_year 2017
_chemical_formula_moiety 'C40 H40 Cl8 Mn4 O16'
_chemical_formula_sum 'C40 H40 Cl8 Mn4 O16'
_chemical_formula_weight 1280.08
_space_group_crystal_system triclinic
_space_group_IT_number 2
_space_group_name_Hall '-P 1'
_space_group_name_H-M_alt 'P -1'
_atom_sites_solution_hydrogens mixed
_cell_angle_alpha 70.237(7)
_cell_angle_beta 75.557(5)
_cell_angle_gamma 81.358(6)
_cell_formula_units_Z 1
_cell_length_a 9.2586(5)
_cell_length_b 11.6798(10)
_cell_length_c 12.3267(8)
_cell_measurement_reflns_used 3276
_cell_measurement_temperature 293.60(10)
_cell_measurement_theta_max 69.4680
_cell_measurement_theta_min 4.6470
_cell_volume 1211.65(16)
_computing_cell_refinement
;
CrysAlisPro, Agilent Technologies,
Version 1.171.37.35 (release 13-08-2014 CrysAlis171 .NET)
(compiled Aug 13 2014,18:06:01)
;
_computing_data_collection
;
CrysAlisPro, Agilent Technologies,
Version 1.171.37.35 (release 13-08-2014 CrysAlis171 .NET)
(compiled Aug 13 2014,18:06:01)
;
_computing_data_reduction
;
CrysAlisPro, Agilent Technologies,
Version 1.171.37.35 (release 13-08-2014 CrysAlis171 .NET)
(compiled Aug 13 2014,18:06:01)
;
_computing_molecular_graphics 'Olex2 (Dolomanov et al., 2009)'
_computing_publication_material 'Olex2 (Dolomanov et al., 2009)'
_computing_structure_refinement 'ShelXL (Sheldrick, 2015)'
_computing_structure_solution 'ShelXS (Sheldrick, 2008)'
_diffrn_ambient_environment air
_diffrn_ambient_temperature 293.60(10)
_diffrn_detector 'CCD plate'
_diffrn_detector_area_resol_mean 16.0733
_diffrn_detector_type Eos
_diffrn_measured_fraction_theta_full 0.996
_diffrn_measured_fraction_theta_max 0.975
_diffrn_measurement_details
;
#__ type_ start__ end____ width___ exp.time_
  1 omega   89.00  170.00   1.0000    3.0000
omega____ theta____ kappa____ phi______ frames
    -      108.0000   63.0000  -30.0000 81

#__ type_ start__ end____ width___ exp.time_
  2 omega   98.00  123.00   1.0000    2.0000
omega____ theta____ kappa____ phi______ frames
    -       54.0000   57.0000  -60.0000 25

#__ type_ start__ end____ width___ exp.time_
  3 omega   76.00  123.00   1.0000    2.0000
omega____ theta____ kappa____ phi______ frames
    -       54.0000   57.0000 -180.0000 47

#__ type_ start__ end____ width___ exp.time_
  4 omega   45.00   91.00   1.0000    3.0000
omega____ theta____ kappa____ phi______ frames
    -      108.0000  -38.0000 -150.0000 46

#__ type_ start__ end____ width___ exp.time_
  5 omega   53.00  125.00   1.0000    3.0000
omega____ theta____ kappa____ phi______ frames
    -      108.0000  -63.0000  -90.0000 72

#__ type_ start__ end____ width___ exp.time_
  6 omega   76.00  106.00   1.0000    3.0000
omega____ theta____ kappa____ phi______ frames
    -      108.0000 -111.0000  -30.0000 30

#__ type_ start__ end____ width___ exp.time_
  7 omega   75.00  136.00   1.0000    3.0000
omega____ theta____ kappa____ phi______ frames
    -      108.0000  -91.0000    0.0000 61

#__ type_ start__ end____ width___ exp.time_
  8 omega   68.00   93.00   1.0000    3.0000
omega____ theta____ kappa____ phi______ frames
    -      108.0000  -38.0000   90.0000 25

#__ type_ start__ end____ width___ exp.time_
  9 omega   53.00   79.00   1.0000    3.0000
omega____ theta____ kappa____ phi______ frames
    -      108.0000  -25.0000   90.0000 26

#__ type_ start__ end____ width___ exp.time_
 10 omega   44.00   89.00   1.0000    3.0000
omega____ theta____ kappa____ phi______ frames
    -      108.0000  -25.0000  150.0000 45

#__ type_ start__ end____ width___ exp.time_
 11 omega   39.00   93.00   1.0000    3.0000
omega____ theta____ kappa____ phi______ frames
    -      108.0000  -38.0000   60.0000 54

#__ type_ start__ end____ width___ exp.time_
 12 omega   42.00  104.00   1.0000    3.0000
omega____ theta____ kappa____ phi______ frames
    -      108.0000  -50.0000    0.0000 62

#__ type_ start__ end____ width___ exp.time_
 13 omega   37.00   94.00   1.0000    2.0000
omega____ theta____ kappa____ phi______ frames
    -       54.0000 -125.0000   60.0000 57

#__ type_ start__ end____ width___ exp.time_
 14 omega   43.00   69.00   1.0000    3.0000
omega____ theta____ kappa____ phi______ frames
    -      108.0000  -25.0000  -60.0000 26

#__ type_ start__ end____ width___ exp.time_
 15 omega   38.00  118.00   1.0000    2.0000
omega____ theta____ kappa____ phi______ frames
    -       54.0000   57.0000  -90.0000 80

#__ type_ start__ end____ width___ exp.time_
 16 omega   50.00   75.00   1.0000    3.0000
omega____ theta____ kappa____ phi______ frames
    -      108.0000  -38.0000 -180.0000 25

#__ type_ start__ end____ width___ exp.time_
 17 omega   42.00  120.00   1.0000    3.0000
omega____ theta____ kappa____ phi______ frames
    -      108.0000  -77.0000 -180.0000 78

#__ type_ start__ end____ width___ exp.time_
 18 omega   51.00  115.00   1.0000    3.0000
omega____ theta____ kappa____ phi______ frames
    -      108.0000 -111.0000 -180.0000 64

#__ type_ start__ end____ width___ exp.time_
 19 omega    0.00   64.00   1.0000    1.0000
omega____ theta____ kappa____ phi______ frames
    -        0.0000   38.0000  -60.0000 64

#__ type_ start__ end____ width___ exp.time_
 20 omega   34.00   59.00   1.0000    1.0000
omega____ theta____ kappa____ phi______ frames
    -        0.0000   57.0000 -150.0000 25

#__ type_ start__ end____ width___ exp.time_
 21 omega   40.00   66.00   1.0000    2.0000
omega____ theta____ kappa____ phi______ frames
    -       54.0000   57.0000  -60.0000 26

#__ type_ start__ end____ width___ exp.time_
 22 omega   37.00  105.00   1.0000    2.0000
omega____ theta____ kappa____ phi______ frames
    -       54.0000   57.0000  -30.0000 68

#__ type_ start__ end____ width___ exp.time_
 23 omega   40.00  177.00   1.0000    3.0000
omega____ theta____ kappa____ phi______ frames
    -      108.0000   12.0000  120.0000 137

#__ type_ start__ end____ width___ exp.time_
 24 omega    2.00   28.00   1.0000    1.0000
omega____ theta____ kappa____ phi______ frames
    -        0.0000   57.0000 -150.0000 26

#__ type_ start__ end____ width___ exp.time_
 25 omega   -5.00   80.00   1.0000    2.0000
omega____ theta____ kappa____ phi______ frames
    -       54.0000  -77.0000  150.0000 85

#__ type_ start__ end____ width___ exp.time_
 26 omega  -10.00   15.00   1.0000    1.0000
omega____ theta____ kappa____ phi______ frames
    -        0.0000  -57.0000  120.0000 25

#__ type_ start__ end____ width___ exp.time_
 27 omega  -14.00   72.00   1.0000    2.0000
omega____ theta____ kappa____ phi______ frames
    -       54.0000  -57.0000   30.0000 86

#__ type_ start__ end____ width___ exp.time_
 28 omega  -54.00  -28.00   1.0000    1.0000
omega____ theta____ kappa____ phi______ frames
    -        0.0000  -57.0000  120.0000 26
;
_diffrn_measurement_device 'four-circle diffractometer'
_diffrn_measurement_device_type 'SuperNova, Dual, Cu at zero, Eos'
_diffrn_measurement_method '\w scans'
_diffrn_orient_matrix_UB_11 -0.0487651000
_diffrn_orient_matrix_UB_12 -0.0740616000
_diffrn_orient_matrix_UB_13 0.1311541000
_diffrn_orient_matrix_UB_21 0.0167592000
_diffrn_orient_matrix_UB_22 -0.1176261000
_diffrn_orient_matrix_UB_23 -0.0336749000
_diffrn_orient_matrix_UB_31 0.1643752000
_diffrn_orient_matrix_UB_32 -0.0206328000
_diffrn_orient_matrix_UB_33 0.0119324000
_diffrn_radiation_monochromator mirror
_diffrn_radiation_probe x-ray
_diffrn_radiation_type CuK\a
_diffrn_radiation_wavelength 1.54184
_diffrn_reflns_av_R_equivalents 0.0200
_diffrn_reflns_av_unetI/netI 0.0314
_diffrn_reflns_Laue_measured_fraction_full 0.996
_diffrn_reflns_Laue_measured_fraction_max 0.975
_diffrn_reflns_limit_h_max 11
_diffrn_reflns_limit_h_min -7
_diffrn_reflns_limit_k_max 14
_diffrn_reflns_limit_k_min -12
_diffrn_reflns_limit_l_max 14
_diffrn_reflns_limit_l_min -14
_diffrn_reflns_number 7765
_diffrn_reflns_point_group_measured_fraction_full 0.996
_diffrn_reflns_point_group_measured_fraction_max 0.975
_diffrn_reflns_theta_full 67.684
_diffrn_reflns_theta_max 69.795
_diffrn_reflns_theta_min 3.900
_diffrn_source 'sealed X-ray tube'
_diffrn_source_type 'SuperNova (Cu) X-ray Source'
_exptl_absorpt_coefficient_mu 12.942
_exptl_absorpt_correction_T_max 1.00000
_exptl_absorpt_correction_T_min 0.42625
_exptl_absorpt_correction_type multi-scan
_exptl_absorpt_process_details
;
CrysAlisPro, Agilent Technologies,
Version 1.171.37.35 (release 13-08-2014 CrysAlis171 .NET)
(compiled Aug 13 2014,18:06:01)
Empirical absorption correction using spherical harmonics,
 implemented in SCALE3 ABSPACK scaling algorithm.
;
_exptl_crystal_colour 'clear dark brown'
_exptl_crystal_colour_lustre clear
_exptl_crystal_colour_modifier dark
_exptl_crystal_colour_primary brown
_exptl_crystal_density_diffrn 1.754
_exptl_crystal_description block
_exptl_crystal_F_000 644
_exptl_crystal_size_max 0.16
_exptl_crystal_size_mid 0.13
_exptl_crystal_size_min 0.12
_refine_diff_density_max 0.322
_refine_diff_density_min -0.322
_refine_diff_density_rms 0.059
_refine_ls_extinction_coef .
_refine_ls_extinction_method none
_refine_ls_goodness_of_fit_ref 1.032
_refine_ls_hydrogen_treatment mixed
_refine_ls_matrix_type full
_refine_ls_number_parameters 314
_refine_ls_number_reflns 4474
_refine_ls_number_restraints 3
_refine_ls_restrained_S_all 1.033
_refine_ls_R_factor_all 0.0407
_refine_ls_R_factor_gt 0.0333
_refine_ls_shift/su_max 0.001
_refine_ls_shift/su_mean 0.000
_refine_ls_structure_factor_coef Fsqd
_refine_ls_weighting_details 'w=1/[\s^2^(Fo^2^)+(0.0427P)^2^+0.6058P] where P=(Fo^2^+2Fc^2^)/3'
_refine_ls_weighting_scheme calc
_refine_ls_wR_factor_gt 0.0848
_refine_ls_wR_factor_ref 0.0906
_reflns_Friedel_coverage 0.000
_reflns_Friedel_fraction_full .
_reflns_Friedel_fraction_max .
_reflns_number_gt 3912
_reflns_number_total 4474
_reflns_threshold_expression 'I > 2\s(I)'
_cod_data_source_file suppl_ncrs-2017-0013_suppl.cif
_cod_data_source_block d900
_cod_database_code 8106702
_shelx_space_group_comment
;
The symmetry employed for this shelxl refinement is uniquely defined
by the following loop, which should always be used as a source of
symmetry information in preference to the above space-group names.
They are only intended as comments.
;
_reflns_odcompleteness_completeness 99.75
_reflns_odcompleteness_iscentric 1
_reflns_odcompleteness_theta 66.97
_olex2_refinement_description
;
1. Fixed Uiso
 At 1.2 times of:
  All C(H) groups
 At 1.5 times of:
  All C(H,H,H) groups, All O(H) groups
2. Restrained distances
 O6-H6
 0.85 with sigma of 0.01
 C18-H6
 1.878767 with sigma of 0.02
 Mn2-H6
 2.758745 with sigma of 0.02
3.a Ternary CH refined with riding coordinates:
 C7(H7), C8(H8), C11(H11)
3.b Aromatic/amide H refined with riding coordinates:
 C3(H3), C5(H5), C13(H13), C15(H15)
3.c Idealised Me refined as rotating group:
 C10(H10A,H10B,H10C), C18(H18A,H18B,H18C), C19(H19A,H19B,H19C), C26(H26A,H26B,
 H26C)
;
_shelx_shelxl_version_number 2014/7
_olex2_submission_special_instructions 'No special instructions were received'

loop_
_space_group_symop_operation_xyz
'x, y, z'
'-x, -y, -z'

loop_
_atom_site_label
_atom_site_type_symbol
_atom_site_fract_x
_atom_site_fract_y
_atom_site_fract_z
_atom_site_U_iso_or_equiv
_atom_site_adp_type
_atom_site_occupancy
_atom_site_site_symmetry_order
_atom_site_calc_flag
_atom_site_refinement_flags_posn
_atom_site_refinement_flags_adp
_atom_site_refinement_flags_occupancy
_atom_site_disorder_assembly
_atom_site_disorder_group
Mn1 Mn 0.36606(4) 0.48082(4) 0.94574(4) 0.03059(11) Uani 1 1 d . . . . .
Mn2 Mn 0.35414(4) 0.70558(4) 1.03418(4) 0.03199(12) Uani 1 1 d D . . . .
Cl1 Cl 1.06407(8) 0.21488(8) 0.68449(8) 0.0559(2) Uani 1 1 d . . . . .
Cl2 Cl 0.73700(12) -0.05362(11) 0.56923(10) 0.0789(3) Uani 1 1 d . . . . .
Cl3 Cl 0.22791(12) 0.47114(10) 0.40178(7) 0.0716(3) Uani 1 1 d . . . . .
Cl4 Cl 0.06451(11) 0.74558(9) 0.69039(9) 0.0701(3) Uani 1 1 d . . . . .
O1 O 0.7950(2) 0.24301(19) 0.85533(19) 0.0435(5) Uani 1 1 d . . . . .
O2 O 0.5355(2) 0.16468(17) 0.99672(16) 0.0371(4) Uani 1 1 d . . . . .
O3 O 0.2260(2) 0.32958(19) 0.98456(18) 0.0416(5) Uani 1 1 d . . . . .
O4 O 0.50529(19) 0.41261(16) 0.84309(15) 0.0321(4) Uani 1 1 d . . . . .
O5 O 0.2682(2) 0.57860(18) 0.82508(17) 0.0418(5) Uani 1 1 d . . . . .
O6 O 0.2506(3) 0.79227(19) 0.8775(2) 0.0527(6) Uani 1 1 d D . . . .
H6 H 0.241(4) 0.7438(15) 0.841(2) 0.079 Uiso 1 1 d DR . . . .
O7 O 0.51667(19) 0.62132(16) 0.93474(15) 0.0313(4) Uani 1 1 d . . . . .
O8 O 0.25043(19) 0.56266(17) 1.05403(16) 0.0339(4) Uani 1 1 d . . . . .
C1 C 0.7765(3) 0.1743(2) 0.7944(2) 0.0370(6) Uani 1 1 d . . . . .
C2 C 0.8970(3) 0.1499(3) 0.7086(3) 0.0423(7) Uani 1 1 d . . . . .
C3 C 0.8875(4) 0.0807(3) 0.6392(3) 0.0509(8) Uani 1 1 d . . . . .
H3 H 0.9695 0.0669 0.5826 0.061 Uiso 1 1 calc R . . . .
C4 C 0.7542(4) 0.0332(3) 0.6559(3) 0.0514(8) Uani 1 1 d . . . . .
C5 C 0.6321(4) 0.0520(3) 0.7410(3) 0.0469(7) Uani 1 1 d . . . . .
H5 H 0.5434 0.0171 0.7523 0.056 Uiso 1 1 calc R . . . .
C6 C 0.6413(3) 0.1228(3) 0.8096(2) 0.0380(6) Uani 1 1 d . . . . .
C7 C 0.5032(3) 0.1408(3) 0.9013(2) 0.0368(6) Uani 1 1 d . . . . .
H7 H 0.4553 0.0635 0.9341 0.044 Uiso 1 1 calc R . . . .
C8 C 0.3863(3) 0.2398(2) 0.8439(2) 0.0354(6) Uani 1 1 d . . . . .
H8 H 0.3532 0.2095 0.7897 0.043 Uiso 1 1 calc R . . . .
C9 C 0.2526(3) 0.2455(3) 0.9427(3) 0.0380(6) Uani 1 1 d . . . . .
C10 C 0.1517(4) 0.1431(3) 0.9931(3) 0.0582(9) Uani 1 1 d . . . . .
H10A H 0.0911 0.1485 0.9385 0.087 Uiso 1 1 calc GR . . . .
H10B H 0.0884 0.1484 1.0662 0.087 Uiso 1 1 calc GR . . . .
H10C H 0.2108 0.0667 1.0071 0.087 Uiso 1 1 calc GR . . . .
C11 C 0.4529(3) 0.3624(2) 0.7713(2) 0.0342(6) Uani 1 1 d . . . . .
H11 H 0.5411 0.3447 0.7147 0.041 Uiso 1 1 calc R . . . .
C12 C 0.3480(3) 0.4498(3) 0.6991(2) 0.0349(6) Uani 1 1 d . . . . .
C13 C 0.3365(3) 0.4284(3) 0.5970(2) 0.0426(7) Uani 1 1 d . . . . .
H13 H 0.3941 0.3640 0.5754 0.051 Uiso 1 1 calc R . . . .
C14 C 0.2412(4) 0.5014(3) 0.5279(3) 0.0481(7) Uani 1 1 d . . . . .
C15 C 0.1576(4) 0.5990(3) 0.5554(3) 0.0541(8) Uani 1 1 d . . . . .
H15 H 0.0937 0.6485 0.5082 0.065 Uiso 1 1 calc R . . . .
C16 C 0.1708(3) 0.6218(3) 0.6551(3) 0.0467(7) Uani 1 1 d . . . . .
C17 C 0.2645(3) 0.5493(3) 0.7295(2) 0.0385(6) Uani 1 1 d . . . . .
C18 C 0.2421(6) 0.9118(4) 0.8019(4) 0.0868(14) Uani 1 1 d D . . . .
H18A H 0.3077 0.9170 0.7268 0.130 Uiso 1 1 calc GR . . . .
H18B H 0.2716 0.9656 0.8354 0.130 Uiso 1 1 calc GR . . . .
H18C H 0.1413 0.9351 0.7915 0.130 Uiso 1 1 calc GR . . . .
C19 C 0.5957(3) 0.6897(3) 0.8195(2) 0.0443(7) Uani 1 1 d . . . . .
H19A H 0.6861 0.6435 0.7964 0.066 Uiso 1 1 calc GR . . . .
H19B H 0.6200 0.7657 0.8220 0.066 Uiso 1 1 calc GR . . . .
H19C H 0.5338 0.7053 0.7634 0.066 Uiso 1 1 calc GR . . . .
C26 C 0.0946(3) 0.5519(3) 1.1016(4) 0.0578(9) Uani 1 1 d . . . . .
H26A H 0.0401 0.5943 1.0409 0.087 Uiso 1 1 calc GR . . . .
H26B H 0.0641 0.5868 1.1647 0.087 Uiso 1 1 calc GR . . . .
H26C H 0.0744 0.4673 1.1312 0.087 Uiso 1 1 calc GR . . . .

loop_
_atom_site_aniso_label
_atom_site_aniso_U_11
_atom_site_aniso_U_22
_atom_site_aniso_U_33
_atom_site_aniso_U_23
_atom_site_aniso_U_13
_atom_site_aniso_U_12
Mn1 0.0277(2) 0.0360(2) 0.0297(2) -0.01262(17) -0.01083(16) 0.00610(16)
Mn2 0.0286(2) 0.0357(2) 0.0330(2) -0.01370(18) -0.00921(16) 0.00506(16)
Cl1 0.0371(4) 0.0715(5) 0.0584(5) -0.0253(4) -0.0028(3) -0.0024(3)
Cl2 0.0802(7) 0.0999(8) 0.0763(6) -0.0623(6) 0.0008(5) -0.0143(6)
Cl3 0.0816(6) 0.1049(8) 0.0390(4) -0.0246(5) -0.0249(4) -0.0135(5)
Cl4 0.0783(6) 0.0658(5) 0.0723(6) -0.0235(5) -0.0452(5) 0.0308(5)
O1 0.0319(10) 0.0534(12) 0.0495(12) -0.0261(10) -0.0053(9) 0.0015(9)
O2 0.0386(10) 0.0385(10) 0.0337(10) -0.0115(8) -0.0085(8) 0.0001(8)
O3 0.0325(10) 0.0489(12) 0.0450(11) -0.0206(10) -0.0045(8) -0.0003(8)
O4 0.0292(9) 0.0391(10) 0.0305(9) -0.0127(8) -0.0112(7) 0.0021(7)
O5 0.0456(11) 0.0448(11) 0.0400(11) -0.0170(9) -0.0232(9) 0.0143(9)
O6 0.0676(15) 0.0428(12) 0.0528(13) -0.0140(10) -0.0324(12) 0.0115(11)
O7 0.0299(9) 0.0358(9) 0.0270(9) -0.0099(7) -0.0063(7) 0.0019(7)
O8 0.0247(9) 0.0398(10) 0.0391(10) -0.0170(8) -0.0072(7) 0.0034(7)
C1 0.0370(14) 0.0373(14) 0.0372(14) -0.0155(12) -0.0097(11) 0.0079(11)
C2 0.0356(15) 0.0483(17) 0.0410(15) -0.0157(13) -0.0067(12) 0.0046(12)
C3 0.0471(18) 0.060(2) 0.0451(17) -0.0255(15) -0.0010(14) 0.0053(15)
C4 0.0549(19) 0.056(2) 0.0511(18) -0.0314(16) -0.0092(15) 0.0034(15)
C5 0.0442(17) 0.0501(18) 0.0516(18) -0.0236(15) -0.0093(14) -0.0024(14)
C6 0.0352(14) 0.0395(15) 0.0388(15) -0.0146(12) -0.0078(12) 0.0044(11)
C7 0.0355(14) 0.0367(14) 0.0385(15) -0.0137(12) -0.0082(12) 0.0009(11)
C8 0.0338(14) 0.0406(15) 0.0347(14) -0.0148(12) -0.0093(11) -0.0008(11)
C9 0.0308(14) 0.0437(16) 0.0391(15) -0.0122(12) -0.0097(11) 0.0006(11)
C10 0.0466(19) 0.056(2) 0.070(2) -0.0232(18) 0.0005(16) -0.0118(15)
C11 0.0332(14) 0.0426(15) 0.0291(13) -0.0152(11) -0.0087(10) 0.0026(11)
C12 0.0312(13) 0.0443(15) 0.0289(13) -0.0095(11) -0.0085(10) -0.0033(11)
C13 0.0410(15) 0.0561(18) 0.0320(14) -0.0139(13) -0.0088(12) -0.0059(13)
C14 0.0533(18) 0.064(2) 0.0288(14) -0.0089(13) -0.0142(13) -0.0130(15)
C15 0.0552(19) 0.068(2) 0.0392(17) -0.0067(15) -0.0264(15) -0.0031(17)
C16 0.0448(17) 0.0515(18) 0.0424(16) -0.0094(14) -0.0193(13) 0.0052(14)
C17 0.0390(15) 0.0456(16) 0.0320(14) -0.0095(12) -0.0148(11) -0.0006(12)
C18 0.103(4) 0.062(3) 0.094(3) -0.007(2) -0.046(3) -0.004(2)
C19 0.0471(17) 0.0487(17) 0.0301(14) -0.0076(12) -0.0049(12) 0.0009(13)
C26 0.0296(15) 0.069(2) 0.083(3) -0.045(2) 0.0015(15) -0.0045(14)

loop_
_atom_type_symbol
_atom_type_description
_atom_type_scat_dispersion_real
_atom_type_scat_dispersion_imag
_atom_type_scat_source
C C 0.0181 0.0091 'International Tables Vol C Tables 4.2.6.8 and 6.1.1.4'
H H 0.0000 0.0000 'International Tables Vol C Tables 4.2.6.8 and 6.1.1.4'
Cl Cl 0.3639 0.7018 'International Tables Vol C Tables 4.2.6.8 and 6.1.1.4'
Mn Mn -0.5299 2.8052 'International Tables Vol C Tables 4.2.6.8 and 6.1.1.4'
O O 0.0492 0.0322 'International Tables Vol C Tables 4.2.6.8 and 6.1.1.4'

loop_
_geom_angle_atom_site_label_1
_geom_angle_atom_site_label_2
_geom_angle_atom_site_label_3
_geom_angle
_geom_angle_site_symmetry_1
_geom_angle_site_symmetry_3
Mn2 Mn1 Mn2 117.644(15) 2_667 .
O3 Mn1 Mn2 136.88(5) . .
O3 Mn1 Mn2 89.41(5) . 2_667
O3 Mn1 O7 170.96(7) . .
O4 Mn1 Mn2 44.36(5) . 2_667
O4 Mn1 Mn2 134.87(6) . .
O4 Mn1 O3 88.13(8) . .
O4 Mn1 O5 92.39(8) . .
O4 Mn1 O7 84.29(7) . 2_667
O4 Mn1 O7 94.60(7) . .
O4 Mn1 O8 170.41(8) . .
O5 Mn1 Mn2 90.04(6) . .
O5 Mn1 Mn2 136.70(6) . 2_667
O5 Mn1 O3 91.25(9) . .
O5 Mn1 O7 97.24(8) . .
O5 Mn1 O7 175.97(9) . 2_667
O5 Mn1 O8 91.70(8) . .
O7 Mn1 Mn2 90.69(5) 2_667 .
O7 Mn1 Mn2 39.94(5) 2_667 2_667
O7 Mn1 Mn2 40.51(4) . .
O7 Mn1 Mn2 86.56(5) . 2_667
O7 Mn1 O3 90.93(8) 2_667 .
O7 Mn1 O7 80.79(7) 2_667 .
O8 Mn1 Mn2 130.64(6) . 2_667
O8 Mn1 Mn2 36.43(6) . .
O8 Mn1 O3 100.45(8) . .
O8 Mn1 O7 76.27(7) . .
O8 Mn1 O7 91.23(7) . 2_667
Mn1 Mn2 Mn1 62.356(15) 2_667 .
O1 Mn2 Mn1 133.51(7) 2_667 2_667
O1 Mn2 Mn1 128.77(7) 2_667 .
O1 Mn2 O4 97.90(8) 2_667 2_667
O1 Mn2 O6 98.03(9) 2_667 .
O1 Mn2 O7 170.35(9) 2_667 .
O1 Mn2 O8 93.33(8) 2_667 .
O2 Mn2 Mn1 92.66(6) 2_667 2_667
O2 Mn2 Mn1 138.76(6) 2_667 .
O2 Mn2 O1 92.40(9) 2_667 2_667
O2 Mn2 O4 90.55(8) 2_667 2_667
O2 Mn2 O6 94.11(9) 2_667 .
O2 Mn2 O7 93.85(8) 2_667 .
O2 Mn2 O8 174.22(8) 2_667 .
O4 Mn2 Mn1 86.41(5) 2_667 .
O4 Mn2 Mn1 35.88(5) 2_667 2_667
O4 Mn2 O6 163.19(8) 2_667 .
O6 Mn2 Mn1 127.59(6) . 2_667
O6 Mn2 Mn1 79.44(6) . .
O7 Mn2 Mn1 45.79(5) . .
O7 Mn2 Mn1 38.82(5) . 2_667
O7 Mn2 O4 74.71(7) . 2_667
O7 Mn2 O6 88.85(8) . .
O8 Mn2 Mn1 83.91(5) . 2_667
O8 Mn2 Mn1 35.48(5) . .
O8 Mn2 O4 89.39(7) . 2_667
O8 Mn2 O6 84.37(8) . .
O8 Mn2 O7 80.57(7) . .
C1 O1 Mn2 125.64(18) . 2_667
C7 O2 Mn2 118.48(17) . 2_667
C9 O3 Mn1 127.57(19) . .
Mn1 O4 Mn2 99.76(8) . 2_667
C11 O4 Mn1 118.62(15) . .
C11 O4 Mn2 119.14(15) . 2_667
C17 O5 Mn1 124.42(17) . .
Mn2 O6 H6 115.2(13) . .
C18 O6 Mn2 132.5(2) . .
C18 O6 H6 108.5(13) . .
Mn1 O7 Mn1 99.21(7) 2_667 .
Mn1 O7 Mn2 101.24(8) 2_667 .
Mn2 O7 Mn1 93.70(7) . .
C19 O7 Mn1 117.97(16) . .
C19 O7 Mn1 118.97(16) . 2_667
C19 O7 Mn2 120.86(16) . .
Mn1 O8 Mn2 108.08(9) . .
C26 O8 Mn1 123.71(18) . .
C26 O8 Mn2 123.68(18) . .
O1 C1 C2 119.1(3) . .
O1 C1 C6 124.2(3) . .
C2 C1 C6 116.7(3) . .
C1 C2 Cl1 118.1(2) . .
C3 C2 Cl1 118.6(2) . .
C3 C2 C1 123.1(3) . .
C2 C3 H3 120.8 . .
C4 C3 C2 118.4(3) . .
C4 C3 H3 120.8 . .
C3 C4 Cl2 119.8(3) . .
C3 C4 C5 121.2(3) . .
C5 C4 Cl2 119.0(3) . .
C4 C5 H5 119.8 . .
C4 C5 C6 120.4(3) . .
C6 C5 H5 119.8 . .
C1 C6 C7 121.7(2) . .
C5 C6 C1 120.2(3) . .
C5 C6 C7 118.1(3) . .
O2 C7 C6 113.8(2) . .
O2 C7 H7 106.5 . .
O2 C7 C8 111.4(2) . .
C6 C7 H7 106.5 . .
C6 C7 C8 111.7(2) . .
C8 C7 H7 106.5 . .
C7 C8 H8 107.3 . .
C9 C8 C7 106.6(2) . .
C9 C8 H8 107.3 . .
C9 C8 C11 115.0(2) . .
C11 C8 C7 112.8(2) . .
C11 C8 H8 107.3 . .
O3 C9 C8 122.4(3) . .
O3 C9 C10 118.7(3) . .
C10 C9 C8 118.8(3) . .
C9 C10 H10A 109.5 . .
C9 C10 H10B 109.5 . .
C9 C10 H10C 109.5 . .
H10A C10 H10B 109.5 . .
H10A C10 H10C 109.5 . .
H10B C10 H10C 109.5 . .
O4 C11 C8 111.2(2) . .
O4 C11 H11 106.3 . .
O4 C11 C12 113.7(2) . .
C8 C11 H11 106.3 . .
C12 C11 C8 112.3(2) . .
C12 C11 H11 106.3 . .
C13 C12 C11 117.0(2) . .
C13 C12 C17 119.5(3) . .
C17 C12 C11 123.5(2) . .
C12 C13 H13 119.6 . .
C14 C13 C12 120.8(3) . .
C14 C13 H13 119.6 . .
C13 C14 Cl3 119.6(3) . .
C15 C14 Cl3 119.2(2) . .
C15 C14 C13 121.1(3) . .
C14 C15 H15 120.9 . .
C14 C15 C16 118.3(3) . .
C16 C15 H15 120.9 . .
C15 C16 Cl4 118.3(2) . .
C15 C16 C17 123.0(3) . .
C17 C16 Cl4 118.7(2) . .
O5 C17 C12 124.3(2) . .
O5 C17 C16 118.4(3) . .
C16 C17 C12 117.3(3) . .
O6 C18 H18A 109.5 . .
O6 C18 H18B 109.5 . .
O6 C18 H18C 109.5 . .
H18A C18 H18B 109.5 . .
H18A C18 H18C 109.5 . .
H18B C18 H18C 109.5 . .
O7 C19 H19A 109.5 . .
O7 C19 H19B 109.5 . .
O7 C19 H19C 109.5 . .
H19A C19 H19B 109.5 . .
H19A C19 H19C 109.5 . .
H19B C19 H19C 109.5 . .
O8 C26 H26A 109.5 . .
O8 C26 H26B 109.5 . .
O8 C26 H26C 109.5 . .
H26A C26 H26B 109.5 . .
H26A C26 H26C 109.5 . .
H26B C26 H26C 109.5 . .

loop_
_geom_bond_atom_site_label_1
_geom_bond_atom_site_label_2
_geom_bond_distance
_geom_bond_site_symmetry_2
Mn1 Mn2 3.1262(6) 2_667
Mn1 Mn2 3.1433(6) .
Mn1 O3 2.199(2) .
Mn1 O4 1.8594(18) .
Mn1 O5 1.8841(18) .
Mn1 O7 2.2579(18) .
Mn1 O7 1.9982(17) 2_667
Mn1 O8 1.9194(18) .
Mn2 Mn1 3.1262(6) 2_667
Mn2 O1 1.867(2) 2_667
Mn2 O2 1.8346(19) 2_667
Mn2 O4 2.2177(17) 2_667
Mn2 O6 2.233(2) .
Mn2 O7 2.0461(17) .
Mn2 O8 1.9638(19) .
Cl1 C2 1.740(3) .
Cl2 C4 1.750(3) .
Cl3 C14 1.742(3) .
Cl4 C16 1.741(3) .
O1 Mn2 1.8674(19) 2_667
O1 C1 1.323(3) .
O2 Mn2 1.8346(19) 2_667
O2 C7 1.404(3) .
O3 C9 1.224(3) .
O4 Mn2 2.2177(17) 2_667
O4 C11 1.418(3) .
O5 C17 1.342(3) .
O6 H6 0.861(9) .
O6 C18 1.395(5) .
O7 Mn1 1.9981(17) 2_667
O7 C19 1.443(3) .
O8 C26 1.423(3) .
C1 C2 1.401(4) .
C1 C6 1.414(4) .
C2 C3 1.386(4) .
C3 H3 0.9300 .
C3 C4 1.369(5) .
C4 C5 1.384(4) .
C5 H5 0.9300 .
C5 C6 1.392(4) .
C6 C7 1.522(4) .
C7 H7 0.9800 .
C7 C8 1.569(4) .
C8 H8 0.9800 .
C8 C9 1.516(4) .
C8 C11 1.535(4) .
C9 C10 1.493(4) .
C10 H10A 0.9600 .
C10 H10B 0.9600 .
C10 H10C 0.9600 .
C11 H11 0.9800 .
C11 C12 1.515(4) .
C12 C13 1.395(4) .
C12 C17 1.404(4) .
C13 H13 0.9300 .
C13 C14 1.375(4) .
C14 C15 1.371(5) .
C15 H15 0.9300 .
C15 C16 1.378(4) .
C16 C17 1.401(4) .
C18 H18A 0.9600 .
C18 H18B 0.9600 .
C18 H18C 0.9600 .
C19 H19A 0.9600 .
C19 H19B 0.9600 .
C19 H19C 0.9600 .
C26 H26A 0.9600 .
C26 H26B 0.9600 .
C26 H26C 0.9600 .

loop_
_geom_torsion_atom_site_label_1
_geom_torsion_atom_site_label_2
_geom_torsion_atom_site_label_3
_geom_torsion_atom_site_label_4
_geom_torsion
_geom_torsion_site_symmetry_1
_geom_torsion_site_symmetry_2
_geom_torsion_site_symmetry_3
_geom_torsion_site_symmetry_4
Mn1 O3 C9 C8 -6.4(4) . . . .
Mn1 O3 C9 C10 172.0(2) . . . .
Mn1 O4 C11 C8 -74.4(2) . . . .
Mn1 O4 C11 C12 53.6(3) . . . .
Mn1 O5 C17 C12 -8.2(4) . . . .
Mn1 O5 C17 C16 171.3(2) . . . .
Mn2 Mn1 O4 Mn2 85.32(9) . . . 2_667
Mn2 Mn1 O4 C11 131.0(2) 2_667 . . .
Mn2 Mn1 O4 C11 -143.64(15) . . . .
Mn2 Mn1 O5 C17 163.2(2) . . . .
Mn2 Mn1 O5 C17 30.6(3) 2_667 . . .
Mn2 O1 C1 C2 175.8(2) 2_667 . . .
Mn2 O1 C1 C6 -4.2(4) 2_667 . . .
Mn2 O2 C7 C6 56.1(3) 2_667 . . .
Mn2 O2 C7 C8 -71.2(2) 2_667 . . .
Mn2 O4 C11 C8 47.3(3) 2_667 . . .
Mn2 O4 C11 C12 175.27(16) 2_667 . . .
Cl1 C2 C3 C4 -177.8(3) . . . .
Cl2 C4 C5 C6 -178.6(2) . . . .
Cl3 C14 C15 C16 -179.5(3) . . . .
Cl4 C16 C17 O5 0.0(4) . . . .
Cl4 C16 C17 C12 179.6(2) . . . .
O1 C1 C2 Cl1 -1.6(4) . . . .
O1 C1 C2 C3 -178.9(3) . . . .
O1 C1 C6 C5 179.8(3) . . . .
O1 C1 C6 C7 -1.2(4) . . . .
O2 C7 C8 C9 -53.7(3) . . . .
O2 C7 C8 C11 73.4(3) . . . .
O3 Mn1 O4 Mn2 -91.07(8) . . . 2_667
O3 Mn1 O4 C11 39.98(18) . . . .
O3 Mn1 O5 C17 -59.9(2) . . . .
O4 Mn1 O5 C17 28.3(2) . . . .
O4 C11 C12 C13 156.3(2) . . . .
O4 C11 C12 C17 -23.3(4) . . . .
O5 Mn1 O4 Mn2 177.76(8) . . . 2_667
O5 Mn1 O4 C11 -51.19(19) . . . .
O7 Mn1 O4 Mn2 80.30(7) . . . 2_667
O7 Mn1 O4 Mn2 0.05(7) 2_667 . . 2_667
O7 Mn1 O4 C11 -148.65(17) . . . .
O7 Mn1 O4 C11 131.10(18) 2_667 . . .
O7 Mn1 O5 C17 123.2(2) . . . .
O8 Mn1 O5 C17 -160.4(2) . . . .
C1 C2 C3 C4 -0.6(5) . . . .
C1 C6 C7 O2 -25.2(4) . . . .
C1 C6 C7 C8 102.0(3) . . . .
C2 C1 C6 C5 -0.2(4) . . . .
C2 C1 C6 C7 178.9(3) . . . .
C2 C3 C4 Cl2 179.5(3) . . . .
C2 C3 C4 C5 -0.8(5) . . . .
C3 C4 C5 C6 1.7(5) . . . .
C4 C5 C6 C1 -1.2(5) . . . .
C4 C5 C6 C7 179.7(3) . . . .
C5 C6 C7 O2 153.9(3) . . . .
C5 C6 C7 C8 -78.9(3) . . . .
C6 C1 C2 Cl1 178.3(2) . . . .
C6 C1 C2 C3 1.1(4) . . . .
C6 C7 C8 C9 177.8(2) . . . .
C6 C7 C8 C11 -55.1(3) . . . .
C7 C8 C9 O3 105.3(3) . . . .
C7 C8 C9 C10 -73.0(3) . . . .
C7 C8 C11 O4 -61.4(3) . . . .
C7 C8 C11 C12 169.9(2) . . . .
C8 C11 C12 C13 -76.3(3) . . . .
C8 C11 C12 C17 104.0(3) . . . .
C9 C8 C11 O4 61.2(3) . . . .
C9 C8 C11 C12 -67.5(3) . . . .
C11 C8 C9 O3 -20.6(4) . . . .
C11 C8 C9 C10 161.1(3) . . . .
C11 C12 C13 C14 178.4(3) . . . .
C11 C12 C17 O5 0.2(4) . . . .
C11 C12 C17 C16 -179.4(3) . . . .
C12 C13 C14 Cl3 -179.3(2) . . . .
C12 C13 C14 C15 1.7(5) . . . .
C13 C12 C17 O5 -179.4(3) . . . .
C13 C12 C17 C16 1.0(4) . . . .
C13 C14 C15 C16 -0.4(5) . . . .
C14 C15 C16 Cl4 -179.9(3) . . . .
C14 C15 C16 C17 -0.5(5) . . . .
C15 C16 C17 O5 -179.3(3) . . . .
C15 C16 C17 C12 0.2(5) . . . .
C17 C12 C13 C14 -2.0(4) . . . .
